data_7246249
loop_
_publ_author_name
'Alfuth, Jan'
'Kazimierczuk, Katarzyna'
'Po\/lo\'nski, Tadeusz'
'Olszewska, Teresa'

_publ_section_title
;
 Self-assembly of secondary aryl amides in cocrystals with perfluoroaryl
 coformers: structural analysis and synthon preferences
;
_journal_issue 9
_journal_name_full CrystEngComm
_journal_page_first 1403
_journal_page_last 1410
_journal_paper_doi 10.1039/D2CE01710E
_journal_volume 25
_journal_year 2023
_chemical_absolute_configuration unk
_chemical_formula_moiety 'C7 H F5 O2, C5 H5 N O'
_chemical_formula_sum 'C12 H6 F5 N O3'
_chemical_formula_weight 307.18
_chemical_name_systematic
;
pyridin-2(1<i>H</i>)-one -- perfluorobenzoic acid 
;
_space_group_IT_number 14
_space_group_name_Hall '-P 2ybc'
_space_group_name_H-M_alt 'P 1 21/c 1'
_symmetry_cell_setting monoclinic
_symmetry_Int_Tables_number 14
_symmetry_space_group_name_Hall '-P 2ybc'
_symmetry_space_group_name_H-M 'P 1 21/c 1'
_atom_sites_solution_hydrogens geom
_audit_conform_dict_location ftp://ftp.iucr.org/pub/cif_core.dic
_audit_conform_dict_name cif_core.dic
_audit_conform_dict_version 2.4
_audit_creation_date 2022-11-20
_audit_creation_method 'WinGX routine CIF_UPDATE'
_audit_update_record
;
2022-12-04 deposited with the CCDC.	2023-02-06 downloaded from the CCDC.
;
_cell_angle_alpha 90
_cell_angle_beta 102.829(11)
_cell_angle_gamma 90
_cell_formula_units_Z 4
_cell_length_a 13.275(2)
_cell_length_b 5.3902(5)
_cell_length_c 16.953(2)
_cell_measurement_reflns_used 7029
_cell_measurement_temperature 120(2)
_cell_measurement_theta_max 25.01
_cell_measurement_theta_min 3.20
_cell_volume 1182.8(3)
_computing_molecular_graphics 'Ortep for Windows (Farrugia, 2012)'
_computing_publication_material 'WinGX publication routines (Farrugia, 2012)'
_computing_structure_refinement 'SHELXL-2016/6 (Sheldrick, 2016)'
_computing_structure_solution 'SHELXT 2014/5 (Sheldrick, 2014)'
_diffrn_ambient_temperature 120(2)
_diffrn_detector 'image plate (34 cm diameter)'
_diffrn_detector_area_resol_mean 6.67
_diffrn_detector_type STOE
_diffrn_measured_fraction_theta_full 0.998
_diffrn_measured_fraction_theta_max 0.99
_diffrn_measurement_device '2-circle goniometer'
_diffrn_measurement_device_type 'STOE IPDS 2T'
_diffrn_measurement_method 'rotation method'
_diffrn_radiation_monochromator 'parabolic x-ray mirror'
_diffrn_radiation_probe x-ray
_diffrn_radiation_type MoK\a
_diffrn_radiation_wavelength 0.71073
_diffrn_reflns_av_R_equivalents 0.0295
_diffrn_reflns_av_unetI/netI 0.0179
_diffrn_reflns_Laue_measured_fraction_full 0.998
_diffrn_reflns_Laue_measured_fraction_max 0.99
_diffrn_reflns_limit_h_max 18
_diffrn_reflns_limit_h_min -18
_diffrn_reflns_limit_k_max 7
_diffrn_reflns_limit_k_min -6
_diffrn_reflns_limit_l_max 23
_diffrn_reflns_limit_l_min -23
_diffrn_reflns_number 14218
_diffrn_reflns_point_group_measured_fraction_full 0.998
_diffrn_reflns_point_group_measured_fraction_max 0.99
_diffrn_reflns_theta_full 25.242
_diffrn_reflns_theta_max 29.235
_diffrn_reflns_theta_min 2.464
_diffrn_source 'GeniX Mo, 0.05 x 0.05 mm2 microfocus'
_diffrn_standards_number 0
_exptl_absorpt_coefficient_mu 0.175
_exptl_absorpt_correction_type none
_exptl_crystal_colour colourless
_exptl_crystal_density_diffrn 1.725
_exptl_crystal_description plate
_exptl_crystal_F_000 616
_exptl_crystal_size_max 0.38
_exptl_crystal_size_mid 0.18
_exptl_crystal_size_min 0.12
_refine_diff_density_max 0.43
_refine_diff_density_min -0.212
_refine_diff_density_rms 0.059
_refine_ls_extinction_method none
_refine_ls_goodness_of_fit_ref 1.047
_refine_ls_hydrogen_treatment constr
_refine_ls_matrix_type full
_refine_ls_number_parameters 191
_refine_ls_number_reflns 3196
_refine_ls_number_restraints 0
_refine_ls_restrained_S_all 1.047
_refine_ls_R_factor_all 0.039
_refine_ls_R_factor_gt 0.0355
_refine_ls_shift/su_max 0.001
_refine_ls_shift/su_mean 0
_refine_ls_structure_factor_coef Fsqd
_refine_ls_weighting_details 'w=1/[\s^2^(Fo^2^)+(0.0601P)^2^+0.3622P] where P=(Fo^2^+2Fc^2^)/3'
_refine_ls_weighting_scheme calc
_refine_ls_wR_factor_gt 0.0989
_refine_ls_wR_factor_ref 0.1025
_reflns_Friedel_coverage 0
_reflns_number_gt 2889
_reflns_number_total 3196
_reflns_threshold_expression 'I > 2\s(I)'
_cod_data_source_file d2ce01710e2.cif
_cod_data_source_block to14_2021
_cod_depositor_comments 'Adding full bibliography for 7246246--7246251.cif.'
_cod_original_sg_symbol_H-M 'P 21/c'
_cod_database_code 7246249
_shelx_shelxl_version_number 2018/3

loop_
_symmetry_equiv_pos_as_xyz
'x, y, z'
'-x, y+1/2, -z+1/2'
'-x, -y, -z'
'x, -y-1/2, z-1/2'

loop_
_atom_site_label
_atom_site_type_symbol
_atom_site_fract_x
_atom_site_fract_y
_atom_site_fract_z
_atom_site_U_iso_or_equiv
_atom_site_adp_type
_atom_site_occupancy
_atom_site_site_symmetry_order
_atom_site_calc_flag
_atom_site_refinement_flags_posn
_atom_site_refinement_flags_adp
_atom_site_refinement_flags_occupancy
_atom_site_disorder_assembly
_atom_site_disorder_group
C1 C 0.02824(8) -0.30857(19) 0.34951(6) 0.0220(2) Uani 1 1 d . . . . .
H1A H -0.020209 -0.440784 0.343227 0.026 Uiso 1 1 calc R U . . .
C2 C 0.09321(8) -0.2878(2) 0.29786(6) 0.0247(2) Uani 1 1 d . . . . .
H2A H 0.090347 -0.403307 0.255078 0.03 Uiso 1 1 calc R U . . .
C3 C 0.16471(8) -0.0907(2) 0.30956(7) 0.0251(2) Uani 1 1 d . . . . .
H3A H 0.210865 -0.073724 0.274347 0.03 Uiso 1 1 calc R U . . .
C4 C 0.16868(8) 0.0765(2) 0.37080(6) 0.0229(2) Uani 1 1 d . . . . .
H4 H 0.217146 0.20872 0.377754 0.027 Uiso 1 1 calc R U . . .
C5 C 0.10030(7) 0.05247(19) 0.42409(6) 0.01959(19) Uani 1 1 d . . . . .
C6 C 0.30175(8) 1.06183(19) 0.64804(6) 0.0212(2) Uani 1 1 d . . . . .
C7 C 0.38263(8) 1.22550(19) 0.67421(6) 0.0233(2) Uani 1 1 d . . . . .
C8 C 0.47559(8) 1.1904(2) 0.65221(6) 0.0241(2) Uani 1 1 d . . . . .
C9 C 0.48768(8) 0.9899(2) 0.60480(6) 0.0242(2) Uani 1 1 d . . . . .
C10 C 0.40583(8) 0.82819(19) 0.57828(6) 0.0217(2) Uani 1 1 d . . . . .
C11 C 0.31049(8) 0.85899(19) 0.59899(6) 0.01992(19) Uani 1 1 d . . . . .
C12 C 0.22222(8) 0.67870(19) 0.57474(6) 0.0212(2) Uani 1 1 d . . . . .
F1 F 0.21442(5) 1.10955(14) 0.67184(4) 0.02985(17) Uani 1 1 d . . . . .
F2 F 0.37119(6) 1.41857(14) 0.72134(5) 0.03286(18) Uani 1 1 d . . . . .
F3 F 0.55350(6) 1.34836(14) 0.67773(5) 0.03330(18) Uani 1 1 d . . . . .
F4 F 0.57824(5) 0.95027(15) 0.58505(5) 0.03352(18) Uani 1 1 d . . . . .
F5 F 0.42441(5) 0.63651(13) 0.53377(4) 0.03003(17) Uani 1 1 d . . . . .
N1 N 0.03260(7) -0.14077(16) 0.40991(5) 0.02002(18) Uani 1 1 d . . . . .
H1 H -0.01095 -0.157923 0.441824 0.024 Uiso 1 1 calc R U . . .
O1 O 0.09884(6) 0.19608(15) 0.48355(5) 0.02528(18) Uani 1 1 d . . . . .
O2 O 0.22824(6) 0.54726(16) 0.51113(5) 0.02792(18) Uani 1 1 d . . . . .
H2 H 0.180233 0.442439 0.502021 0.042 Uiso 1 1 calc R U . . .
O3 O 0.15520(7) 0.66149(18) 0.61231(5) 0.0333(2) Uani 1 1 d . . . . .

loop_
_atom_site_aniso_label
_atom_site_aniso_U_11
_atom_site_aniso_U_22
_atom_site_aniso_U_33
_atom_site_aniso_U_23
_atom_site_aniso_U_13
_atom_site_aniso_U_12
C1 0.0222(5) 0.0209(4) 0.0233(5) -0.0023(4) 0.0056(4) -0.0024(4)
C2 0.0267(5) 0.0253(5) 0.0237(5) -0.0034(4) 0.0093(4) -0.0001(4)
C3 0.0232(5) 0.0305(5) 0.0243(5) 0.0006(4) 0.0110(4) -0.0006(4)
C4 0.0206(5) 0.0246(5) 0.0246(5) 0.0011(4) 0.0073(4) -0.0041(4)
C5 0.0180(4) 0.0212(4) 0.0193(4) 0.0005(3) 0.0035(3) -0.0016(3)
C6 0.0198(4) 0.0226(5) 0.0213(4) 0.0020(4) 0.0045(3) 0.0004(4)
C7 0.0256(5) 0.0202(4) 0.0220(4) -0.0003(4) 0.0008(4) -0.0001(4)
C8 0.0213(5) 0.0242(5) 0.0240(5) 0.0034(4) -0.0009(4) -0.0058(4)
C9 0.0187(5) 0.0292(5) 0.0251(5) 0.0034(4) 0.0056(4) -0.0023(4)
C10 0.0217(5) 0.0218(5) 0.0220(4) 0.0006(4) 0.0058(4) -0.0012(4)
C11 0.0197(4) 0.0204(4) 0.0194(4) 0.0026(3) 0.0035(3) -0.0020(3)
C12 0.0204(4) 0.0209(4) 0.0216(4) 0.0036(3) 0.0031(3) -0.0025(3)
F1 0.0238(3) 0.0323(4) 0.0356(4) -0.0059(3) 0.0112(3) 0.0003(3)
F2 0.0329(4) 0.0266(3) 0.0363(4) -0.0105(3) 0.0019(3) -0.0003(3)
F3 0.0265(3) 0.0317(4) 0.0380(4) -0.0012(3) -0.0008(3) -0.0121(3)
F4 0.0199(3) 0.0443(4) 0.0383(4) -0.0014(3) 0.0108(3) -0.0044(3)
F5 0.0269(3) 0.0296(4) 0.0358(4) -0.0083(3) 0.0117(3) -0.0013(3)
N1 0.0189(4) 0.0220(4) 0.0204(4) -0.0013(3) 0.0070(3) -0.0030(3)
O1 0.0267(4) 0.0276(4) 0.0234(4) -0.0065(3) 0.0096(3) -0.0085(3)
O2 0.0273(4) 0.0285(4) 0.0294(4) -0.0067(3) 0.0093(3) -0.0103(3)
O3 0.0306(4) 0.0387(5) 0.0342(4) -0.0057(4) 0.0150(3) -0.0140(4)

loop_
_atom_type_symbol
_atom_type_description
_atom_type_scat_dispersion_real
_atom_type_scat_dispersion_imag
_atom_type_scat_source
C C 0.0033 0.0016 'International Tables Vol C Tables 4.2.6.8 and 6.1.1.4'
H H 0 0 'International Tables Vol C Tables 4.2.6.8 and 6.1.1.4'
F F 0.0171 0.0103 'International Tables Vol C Tables 4.2.6.8 and 6.1.1.4'
N N 0.0061 0.0033 'International Tables Vol C Tables 4.2.6.8 and 6.1.1.4'
O O 0.0106 0.006 'International Tables Vol C Tables 4.2.6.8 and 6.1.1.4'

loop_
_geom_angle_atom_site_label_1
_geom_angle_atom_site_label_2
_geom_angle_atom_site_label_3
_geom_angle
_geom_angle_site_symmetry_1
_geom_angle_site_symmetry_3
_geom_angle_publ_flag
N1 C1 C2 120.18(9) . . ?
N1 C1 H1A 119.9 . . ?
C2 C1 H1A 119.9 . . ?
C1 C2 C3 118.28(10) . . ?
C1 C2 H2A 120.9 . . ?
C3 C2 H2A 120.9 . . ?
C4 C3 C2 121.01(9) . . ?
C4 C3 H3A 119.5 . . ?
C2 C3 H3A 119.5 . . ?
C3 C4 C5 120.03(9) . . ?
C3 C4 H4 120 . . ?
C5 C4 H4 120 . . ?
O1 C5 N1 118.61(9) . . ?
O1 C5 C4 124.85(9) . . ?
N1 C5 C4 116.54(9) . . ?
F1 C6 C7 116.38(9) . . ?
F1 C6 C11 121.64(9) . . ?
C7 C6 C11 121.97(10) . . ?
F2 C7 C8 119.61(10) . . ?
F2 C7 C6 120.20(10) . . ?
C8 C7 C6 120.19(10) . . ?
F3 C8 C9 120.47(10) . . ?
F3 C8 C7 120.02(10) . . ?
C9 C8 C7 119.51(10) . . ?
F4 C9 C8 120.00(10) . . ?
F4 C9 C10 120.15(10) . . ?
C8 C9 C10 119.84(10) . . ?
F5 C10 C9 116.10(9) . . ?
F5 C10 C11 121.72(9) . . ?
C9 C10 C11 122.15(10) . . ?
C6 C11 C10 116.32(9) . . ?
C6 C11 C12 120.37(9) . . ?
C10 C11 C12 123.22(9) . . ?
O3 C12 O2 125.49(10) . . ?
O3 C12 C11 121.67(10) . . ?
O2 C12 C11 112.83(9) . . ?
C1 N1 C5 123.96(9) . . ?
C1 N1 H1 118 . . ?
C5 N1 H1 118 . . ?
C12 O2 H2 109.5 . . ?

loop_
_geom_bond_atom_site_label_1
_geom_bond_atom_site_label_2
_geom_bond_distance
_geom_bond_site_symmetry_2
_geom_bond_publ_flag
C1 N1 1.3579(13) . ?
C1 C2 1.3632(14) . ?
C1 H1A 0.95 . ?
C2 C3 1.4093(15) . ?
C2 H2A 0.95 . ?
C3 C4 1.3668(15) . ?
C3 H3A 0.95 . ?
C4 C5 1.4216(14) . ?
C4 H4 0.95 . ?
C5 O1 1.2746(12) . ?
C5 N1 1.3617(13) . ?
C6 F1 1.3344(12) . ?
C6 C7 1.3844(15) . ?
C6 C11 1.3941(14) . ?
C7 F2 1.3411(12) . ?
C7 C8 1.3791(15) . ?
C8 F3 1.3353(12) . ?
C8 C9 1.3775(16) . ?
C9 F4 1.3348(12) . ?
C9 C10 1.3876(15) . ?
C10 F5 1.3343(12) . ?
C10 C11 1.3964(14) . ?
C11 C12 1.5075(14) . ?
C12 O3 1.2072(13) . ?
C12 O2 1.3075(13) . ?
N1 H1 0.88 . ?
O2 H2 0.84 . ?

loop_
_geom_torsion_atom_site_label_1
_geom_torsion_atom_site_label_2
_geom_torsion_atom_site_label_3
_geom_torsion_atom_site_label_4
_geom_torsion
_geom_torsion_site_symmetry_1
_geom_torsion_site_symmetry_2
_geom_torsion_site_symmetry_3
_geom_torsion_site_symmetry_4
_geom_torsion_publ_flag
N1 C1 C2 C3 0.61(16) . . . . ?
C1 C2 C3 C4 -0.33(17) . . . . ?
C2 C3 C4 C5 0.25(17) . . . . ?
C3 C4 C5 O1 178.96(10) . . . . ?
C3 C4 C5 N1 -0.44(15) . . . . ?
F1 C6 C7 F2 0.44(15) . . . . ?
C11 C6 C7 F2 179.98(9) . . . . ?
F1 C6 C7 C8 -179.81(9) . . . . ?
C11 C6 C7 C8 -0.27(16) . . . . ?
F2 C7 C8 F3 -0.09(15) . . . . ?
C6 C7 C8 F3 -179.84(9) . . . . ?
F2 C7 C8 C9 179.03(9) . . . . ?
C6 C7 C8 C9 -0.72(16) . . . . ?
F3 C8 C9 F4 1.00(16) . . . . ?
C7 C8 C9 F4 -178.12(10) . . . . ?
F3 C8 C9 C10 -179.58(9) . . . . ?
C7 C8 C9 C10 1.31(16) . . . . ?
F4 C9 C10 F5 0.49(15) . . . . ?
C8 C9 C10 F5 -178.93(9) . . . . ?
F4 C9 C10 C11 178.48(9) . . . . ?
C8 C9 C10 C11 -0.94(16) . . . . ?
F1 C6 C11 C10 -179.85(9) . . . . ?
C7 C6 C11 C10 0.64(15) . . . . ?
F1 C6 C11 C12 -3.16(15) . . . . ?
C7 C6 C11 C12 177.33(9) . . . . ?
F5 C10 C11 C6 177.85(9) . . . . ?
C9 C10 C11 C6 -0.04(15) . . . . ?
F5 C10 C11 C12 1.26(15) . . . . ?
C9 C10 C11 C12 -176.62(9) . . . . ?
C6 C11 C12 O3 -20.32(15) . . . . ?
C10 C11 C12 O3 156.14(11) . . . . ?
C6 C11 C12 O2 160.43(9) . . . . ?
C10 C11 C12 O2 -23.11(14) . . . . ?
C2 C1 N1 C5 -0.87(16) . . . . ?
O1 C5 N1 C1 -178.68(10) . . . . ?
C4 C5 N1 C1 0.75(15) . . . . ?
